data_4502876
loop_
_publ_author_name
'Song, Xue-Zhi'
'Song, Shu-Yan'
'Qin, Chao'
'Su, Sheng-Qun'
'Zhao, Shu-Na'
'Zhu, Min'
'Hao, Zhao-Min'
'Zhang, Hong-Jie'

_publ_section_title
;
 Syntheses, Structures, and Photoluminescent Properties of Coordination
 Polymers Based on 1,4-Bis(imidazol-l-yl-methyl)benzene and Various
 Aromatic Dicarboxylic Acids
;
_journal_issue 1
_journal_name_full 'Crystal Growth &amp; Design'
_journal_page_first 253
_journal_paper_doi 10.1021/cg201025u
_journal_volume 12
_journal_year 2012
_chemical_formula_moiety '[Co(p-BDC)(bix)](DMF)2'
_chemical_formula_sum 'C28 H32 Co N6 O6'
_chemical_formula_weight 607.53
_chemical_name_systematic ?
_space_group_IT_number 15
_symmetry_cell_setting monoclinic
_symmetry_space_group_name_Hall '-C 2yc'
_symmetry_space_group_name_H-M 'C 1 2/c 1'
_atom_sites_solution_hydrogens geom
_atom_sites_solution_primary direct
_atom_sites_solution_secondary difmap
_audit_creation_method SHELXL-97
_cell_angle_alpha 90.00
_cell_angle_beta 116.1950(10)
_cell_angle_gamma 90.00
_cell_formula_units_Z 4
_cell_length_a 20.4671(11)
_cell_length_b 11.4539(6)
_cell_length_c 14.1389(8)
_cell_measurement_temperature 187(2)
_cell_volume 2974.1(3)
_computing_cell_refinement 'Bruker SAINT'
_computing_data_collection 'Bruker APEX2'
_computing_data_reduction 'Bruker SAINT'
_computing_molecular_graphics 'Bruker SHELXTL'
_computing_publication_material 'Bruker SHELXTL'
_computing_structure_refinement 'SHELXL-97 (Sheldrick, 1997)'
_computing_structure_solution 'SIR92 through WinGX'
_diffrn_ambient_temperature 187(2)
_diffrn_measured_fraction_theta_full 0.994
_diffrn_measured_fraction_theta_max 0.994
_diffrn_measurement_device_type 'Bruker APEX-II CCD'
_diffrn_measurement_method '\f and \w scans'
_diffrn_radiation_monochromator graphite
_diffrn_radiation_source 'fine-focus sealed tube'
_diffrn_radiation_type MoK\a
_diffrn_radiation_wavelength 0.71073
_diffrn_reflns_av_R_equivalents 0.0255
_diffrn_reflns_av_sigmaI/netI 0.0315
_diffrn_reflns_limit_h_max 25
_diffrn_reflns_limit_h_min -24
_diffrn_reflns_limit_k_max 8
_diffrn_reflns_limit_k_min -14
_diffrn_reflns_limit_l_max 16
_diffrn_reflns_limit_l_min -17
_diffrn_reflns_number 8024
_diffrn_reflns_theta_full 26.16
_diffrn_reflns_theta_max 26.16
_diffrn_reflns_theta_min 2.10
_exptl_absorpt_coefficient_mu 0.627
_exptl_absorpt_correction_T_max 0.495
_exptl_absorpt_correction_T_min 0.369
_exptl_absorpt_correction_type multi-scan
_exptl_absorpt_process_details 'SADABS, Sheldrick, 1996'
_exptl_crystal_colour purple
_exptl_crystal_density_diffrn 1.357
_exptl_crystal_density_method 'not measured'
_exptl_crystal_description block
_exptl_crystal_F_000 1268
_exptl_crystal_size_max 0.21
_exptl_crystal_size_mid 0.16
_exptl_crystal_size_min 0.14
_refine_diff_density_max 0.417
_refine_diff_density_min -0.390
_refine_diff_density_rms 0.054
_refine_ls_extinction_method none
_refine_ls_goodness_of_fit_ref 1.077
_refine_ls_hydrogen_treatment constr
_refine_ls_matrix_type full
_refine_ls_number_parameters 186
_refine_ls_number_reflns 2956
_refine_ls_number_restraints 0
_refine_ls_restrained_S_all 1.077
_refine_ls_R_factor_all 0.0491
_refine_ls_R_factor_gt 0.0389
_refine_ls_shift/su_max 0.001
_refine_ls_shift/su_mean 0.000
_refine_ls_structure_factor_coef Fsqd
_refine_ls_weighting_details 'calc w=1/[\s^2^(Fo^2^)+(0.0585P)^2^+2.1500P] where P=(Fo^2^+2Fc^2^)/3'
_refine_ls_weighting_scheme calc
_refine_ls_wR_factor_gt 0.1062
_refine_ls_wR_factor_ref 0.1132
_reflns_number_gt 2473
_reflns_number_total 2956
_reflns_threshold_expression >2sigma(I)
_cod_data_source_file cg201025u_si_002.cif
_cod_data_source_block 2
_cod_depositor_comments
;
The following automatic conversions were performed:

'_symmetry_cell_setting' value 'Monoclinic' changed to 'monoclinic'
according to /home/saulius/struct/CIF-dictionaries/cif_core.dic
dictionary named 'cif_core.dic' version 2.4.1 from 2010-06-29.

Automatic conversion script
Id: cif_fix_values 1715 2011-07-08 13:25:40Z adriana 

The following automatic conversions were performed:

'_exptl_absorpt_correction_type' value 'multi-scans' was replaced
with the value 'multi-scan' as specified in the replacement file
'src/cod-tools/trunk/data/replacement-values/replacement_values.lst'.

Automatic conversion script
Id: cif_fix_values 5376 2017-05-30 11:51:03Z andrius 
;
_cod_original_sg_symbol_H-M C2/c
_cod_database_code 4502876

loop_
_symmetry_equiv_pos_as_xyz
'x, y, z'
'-x, y, -z+1/2'
'x+1/2, y+1/2, z'
'-x+1/2, y+1/2, -z+1/2'
'-x, -y, -z'
'x, -y, z-1/2'
'-x+1/2, -y+1/2, -z'
'x+1/2, -y+1/2, z-1/2'

loop_
_atom_site_label
_atom_site_type_symbol
_atom_site_fract_x
_atom_site_fract_y
_atom_site_fract_z
_atom_site_U_iso_or_equiv
_atom_site_adp_type
_atom_site_occupancy
_atom_site_symmetry_multiplicity
_atom_site_calc_flag
_atom_site_refinement_flags
C1 C 1.13788(12) 0.0849(2) 0.37609(17) 0.0343(5) Uani 1 1 d .
C2 C 1.19684(11) 0.1700(2) 0.43908(16) 0.0286(5) Uani 1 1 d .
C3 C 1.19013(12) 0.2875(2) 0.41151(17) 0.0336(5) Uani 1 1 d .
H3 H 1.1497 0.3128 0.3518 0.040 Uiso 1 1 calc R
C4 C 1.24274(12) 0.3672(2) 0.47171(17) 0.0331(5) Uani 1 1 d .
H4 H 1.2377 0.4455 0.4525 0.040 Uiso 1 1 calc R
C5 C 0.96952(13) -0.13082(19) 0.05696(17) 0.0329(5) Uani 1 1 d .
H5 H 0.9195 -0.1321 0.0355 0.039 Uiso 1 1 calc R
C6 C 1.08432(13) -0.0965(2) 0.14452(19) 0.0361(5) Uani 1 1 d .
H6 H 1.1285 -0.0687 0.1956 0.043 Uiso 1 1 calc R
C7 C 1.07588(13) -0.1628(2) 0.06103(19) 0.0383(6) Uani 1 1 d .
H7 H 1.1125 -0.1892 0.0444 0.046 Uiso 1 1 calc R
C8 C 0.96835(15) -0.2644(2) -0.08389(18) 0.0406(6) Uani 1 1 d .
H8A H 0.9877 -0.2512 -0.1345 0.049 Uiso 1 1 calc R
H8B H 0.9162 -0.2507 -0.1188 0.049 Uiso 1 1 calc R
C9 C 0.98334(13) -0.3887(2) -0.04424(17) 0.0341(5) Uani 1 1 d .
C10 C 1.04339(15) -0.4484(2) -0.0394(2) 0.0412(6) Uani 1 1 d .
H10 H 1.0730 -0.4137 -0.0658 0.049 Uiso 1 1 calc R
C11 C 1.06019(14) -0.5591(2) 0.0042(2) 0.0398(6) Uani 1 1 d .
H11 H 1.1007 -0.5983 0.0065 0.048 Uiso 1 1 calc R
C12 C 1.23531(18) -0.2709(3) 0.3676(3) 0.0669(9) Uani 1 1 d .
H12 H 1.2135 -0.2246 0.3998 0.080 Uiso 1 1 calc R
C13 C 1.2231(2) -0.4238(4) 0.2442(3) 0.0770(10) Uani 1 1 d .
H13A H 1.1862 -0.4770 0.1994 0.115 Uiso 1 1 calc R
H13B H 1.2641 -0.4671 0.2937 0.115 Uiso 1 1 calc R
H13C H 1.2382 -0.3753 0.2021 0.115 Uiso 1 1 calc R
C14 C 1.11900(17) -0.3681(3) 0.2792(3) 0.0669(9) Uani 1 1 d .
H14A H 1.0981 -0.4299 0.2290 0.100 Uiso 1 1 calc R
H14B H 1.0924 -0.2972 0.2512 0.100 Uiso 1 1 calc R
H14C H 1.1165 -0.3879 0.3435 0.100 Uiso 1 1 calc R
N1 N 1.01733(10) -0.07646(16) 0.14229(15) 0.0320(4) Uani 1 1 d .
N2 N 1.00292(10) -0.18365(17) 0.00576(14) 0.0332(4) Uani 1 1 d .
N3 N 1.19428(12) -0.3518(2) 0.30026(18) 0.0499(6) Uani 1 1 d .
O1 O 1.07762(8) 0.13073(15) 0.31310(12) 0.0383(4) Uani 1 1 d .
O2 O 1.14874(10) -0.02117(15) 0.38914(15) 0.0448(4) Uani 1 1 d .
O3 O 1.29882(13) -0.2525(3) 0.3905(2) 0.0942(9) Uani 1 1 d .
Co1 Co 1.0000 0.01439(4) 0.2500 0.02762(15) Uani 1 2 d S

loop_
_atom_site_aniso_label
_atom_site_aniso_U_11
_atom_site_aniso_U_22
_atom_site_aniso_U_33
_atom_site_aniso_U_23
_atom_site_aniso_U_13
_atom_site_aniso_U_12
C1 0.0305(12) 0.0434(14) 0.0302(11) -0.0065(10) 0.0146(10) -0.0096(11)
C2 0.0257(11) 0.0344(12) 0.0267(10) -0.0028(9) 0.0124(9) -0.0028(9)
C3 0.0250(11) 0.0394(13) 0.0299(11) 0.0027(10) 0.0062(9) -0.0009(10)
C4 0.0298(11) 0.0307(12) 0.0359(12) 0.0023(10) 0.0118(10) -0.0009(9)
C5 0.0360(12) 0.0228(11) 0.0356(12) 0.0026(9) 0.0119(10) 0.0015(9)
C6 0.0340(12) 0.0337(13) 0.0404(13) -0.0020(10) 0.0160(10) -0.0040(10)
C7 0.0418(13) 0.0350(13) 0.0443(14) 0.0003(11) 0.0246(11) -0.0004(11)
C8 0.0568(16) 0.0321(13) 0.0296(12) -0.0014(10) 0.0160(11) 0.0002(11)
C9 0.0454(13) 0.0285(11) 0.0274(11) -0.0038(9) 0.0153(10) -0.0033(10)
C10 0.0514(15) 0.0337(13) 0.0492(15) -0.0026(11) 0.0321(13) -0.0049(11)
C11 0.0438(14) 0.0320(13) 0.0485(14) -0.0035(11) 0.0249(12) 0.0002(11)
C12 0.055(2) 0.069(2) 0.062(2) -0.0002(17) 0.0125(16) 0.0097(17)
C13 0.082(3) 0.085(3) 0.075(2) -0.008(2) 0.043(2) 0.000(2)
C14 0.0556(18) 0.078(2) 0.0650(19) 0.0175(18) 0.0245(15) -0.0009(17)
N1 0.0343(10) 0.0247(10) 0.0354(10) -0.0008(8) 0.0138(8) 0.0000(8)
N2 0.0440(11) 0.0247(10) 0.0307(10) 0.0009(8) 0.0163(9) 0.0004(8)
N3 0.0430(13) 0.0563(15) 0.0469(13) 0.0057(11) 0.0166(10) 0.0033(11)
O1 0.0287(8) 0.0454(10) 0.0319(8) -0.0007(7) 0.0052(7) -0.0087(7)
O2 0.0419(10) 0.0365(10) 0.0496(11) -0.0083(8) 0.0143(8) -0.0100(8)
O3 0.0501(15) 0.096(2) 0.113(2) -0.0138(18) 0.0143(14) -0.0095(14)
Co1 0.0262(2) 0.0224(2) 0.0303(2) 0.000 0.00892(18) 0.000

loop_
_atom_type_symbol
_atom_type_description
_atom_type_scat_dispersion_real
_atom_type_scat_dispersion_imag
_atom_type_scat_source
C C 0.0033 0.0016 'International Tables Vol C Tables 4.2.6.8 and 6.1.1.4'
H H 0.0000 0.0000 'International Tables Vol C Tables 4.2.6.8 and 6.1.1.4'
N N 0.0061 0.0033 'International Tables Vol C Tables 4.2.6.8 and 6.1.1.4'
O O 0.0106 0.0060 'International Tables Vol C Tables 4.2.6.8 and 6.1.1.4'
Co Co 0.3494 0.9721 'International Tables Vol C Tables 4.2.6.8 and 6.1.1.4'

loop_
_geom_angle_atom_site_label_1
_geom_angle_atom_site_label_2
_geom_angle_atom_site_label_3
_geom_angle
_geom_angle_site_symmetry_1
_geom_angle_site_symmetry_3
O2 C1 O1 124.4(2) . .
O2 C1 C2 120.4(2) . .
O1 C1 C2 115.1(2) . .
C4 C2 C3 119.3(2) 7_756 .
C4 C2 C1 120.0(2) 7_756 .
C3 C2 C1 120.6(2) . .
C4 C3 C2 120.8(2) . .
C4 C3 H3 119.6 . .
C2 C3 H3 119.6 . .
C3 C4 C2 119.8(2) . 7_756
C3 C4 H4 120.1 . .
C2 C4 H4 120.1 7_756 .
N1 C5 N2 110.9(2) . .
N1 C5 H5 124.6 . .
N2 C5 H5 124.6 . .
C7 C6 N1 109.4(2) . .
C7 C6 H6 125.3 . .
N1 C6 H6 125.3 . .
C6 C7 N2 106.5(2) . .
C6 C7 H7 126.7 . .
N2 C7 H7 126.7 . .
N2 C8 C9 109.31(18) . .
N2 C8 H8A 109.8 . .
C9 C8 H8A 109.8 . .
N2 C8 H8B 109.8 . .
C9 C8 H8B 109.8 . .
H8A C8 H8B 108.3 . .
C10 C9 C11 119.0(2) . 5_745
C10 C9 C8 121.0(2) . .
C11 C9 C8 119.8(2) 5_745 .
C9 C10 C11 121.1(2) . .
C9 C10 H10 119.5 . .
C11 C10 H10 119.5 . .
C10 C11 C9 119.9(2) . 5_745
C10 C11 H11 120.0 . .
C9 C11 H11 120.0 5_745 .
O3 C12 N3 125.2(4) . .
O3 C12 H12 117.4 . .
N3 C12 H12 117.4 . .
N3 C13 H13A 109.5 . .
N3 C13 H13B 109.5 . .
H13A C13 H13B 109.5 . .
N3 C13 H13C 109.5 . .
H13A C13 H13C 109.5 . .
H13B C13 H13C 109.5 . .
N3 C14 H14A 109.5 . .
N3 C14 H14B 109.5 . .
H14A C14 H14B 109.5 . .
N3 C14 H14C 109.5 . .
H14A C14 H14C 109.5 . .
H14B C14 H14C 109.5 . .
C5 N1 C6 105.66(19) . .
C5 N1 Co1 128.98(16) . .
C6 N1 Co1 125.35(15) . .
C5 N2 C7 107.56(19) . .
C5 N2 C8 125.6(2) . .
C7 N2 C8 126.2(2) . .
C12 N3 C13 120.8(3) . .
C12 N3 C14 121.1(3) . .
C13 N3 C14 118.1(3) . .
C1 O1 Co1 112.24(16) . .
O1 Co1 O1 94.37(10) . 2_755
O1 Co1 N1 108.63(7) . .
O1 Co1 N1 112.79(7) 2_755 .
O1 Co1 N1 112.79(7) . 2_755
O1 Co1 N1 108.63(7) 2_755 2_755
N1 Co1 N1 117.34(11) . 2_755

loop_
_geom_bond_atom_site_label_1
_geom_bond_atom_site_label_2
_geom_bond_distance
_geom_bond_site_symmetry_2
C1 O2 1.235(3) .
C1 O1 1.273(3) .
C1 C2 1.500(3) .
C2 C4 1.387(3) 7_756
C2 C3 1.391(3) .
C3 C4 1.381(3) .
C3 H3 0.9300 .
C4 C2 1.387(3) 7_756
C4 H4 0.9300 .
C5 N1 1.326(3) .
C5 N2 1.340(3) .
C5 H5 0.9300 .
C6 C7 1.349(3) .
C6 N1 1.377(3) .
C6 H6 0.9300 .
C7 N2 1.366(3) .
C7 H7 0.9300 .
C8 N2 1.474(3) .
C8 C9 1.511(3) .
C8 H8A 0.9700 .
C8 H8B 0.9700 .
C9 C10 1.382(3) .
C9 C11 1.385(3) 5_745
C10 C11 1.384(4) .
C10 H10 0.9300 .
C11 C9 1.385(3) 5_745
C11 H11 0.9300 .
C12 O3 1.211(4) .
C12 N3 1.329(4) .
C12 H12 0.9300 .
C13 N3 1.438(4) .
C13 H13A 0.9600 .
C13 H13B 0.9600 .
C13 H13C 0.9600 .
C14 N3 1.447(4) .
C14 H14A 0.9600 .
C14 H14B 0.9600 .
C14 H14C 0.9600 .
N1 Co1 2.0012(19) .
O1 Co1 1.9606(16) .
Co1 O1 1.9606(16) 2_755
Co1 N1 2.0012(19) 2_755

loop_
_geom_torsion_atom_site_label_1
_geom_torsion_atom_site_label_2
_geom_torsion_atom_site_label_3
_geom_torsion_atom_site_label_4
_geom_torsion
_geom_torsion_site_symmetry_1
_geom_torsion_site_symmetry_4
O2 C1 C2 C4 -15.0(3) . 7_756
O1 C1 C2 C4 163.1(2) . 7_756
O2 C1 C2 C3 167.8(2) . .
O1 C1 C2 C3 -14.1(3) . .
C4 C2 C3 C4 0.0(4) 7_756 .
C1 C2 C3 C4 177.2(2) . .
C2 C3 C4 C2 0.0(4) . 7_756
N1 C6 C7 N2 0.4(3) . .
N2 C8 C9 C10 -91.3(3) . .
N2 C8 C9 C11 83.4(3) . 5_745
C11 C9 C10 C11 0.3(4) 5_745 .
C8 C9 C10 C11 175.1(2) . .
C9 C10 C11 C9 -0.3(4) . 5_745
N2 C5 N1 C6 0.0(2) . .
N2 C5 N1 Co1 -178.93(14) . .
C7 C6 N1 C5 -0.3(3) . .
C7 C6 N1 Co1 178.70(16) . .
N1 C5 N2 C7 0.3(3) . .
N1 C5 N2 C8 171.5(2) . .
C6 C7 N2 C5 -0.4(3) . .
C6 C7 N2 C8 -171.6(2) . .
C9 C8 N2 C5 -97.6(3) . .
C9 C8 N2 C7 72.1(3) . .
O3 C12 N3 C13 -2.4(5) . .
O3 C12 N3 C14 179.1(3) . .
O2 C1 O1 Co1 6.4(3) . .
C2 C1 O1 Co1 -171.53(14) . .
C1 O1 Co1 O1 170.41(18) . 2_755
C1 O1 Co1 N1 -73.76(16) . .
C1 O1 Co1 N1 58.10(17) . 2_755
C5 N1 Co1 O1 -153.01(19) . .
C6 N1 Co1 O1 28.3(2) . .
C5 N1 Co1 O1 -49.8(2) . 2_755
C6 N1 Co1 O1 131.51(18) . 2_755
C5 N1 Co1 N1 77.61(19) . 2_755
C6 N1 Co1 N1 -101.10(19) . 2_755
